data_4067603
loop_
_publ_author_name
'Mutoh, Yuichiro'
'Kozono, Naoki'
'Araki, Miho'
'Tsuchida, Noriko'
'Takano, Keiko'
'Ishii, Youichi'

_publ_section_title
;
 Ruthenium Seleno- and Tellurocarbonyl Complexes: Selenium and Tellurium
 Atom Transfer to a Terminal Carbido Ligand
;
_journal_issue 3
_journal_name_full Organometallics
_journal_page_first 519
_journal_paper_doi 10.1021/om901029w
_journal_volume 29
_journal_year 2010
_chemical_formula_moiety 'C37 H47 Cl5 N6 O Ru '
_chemical_formula_sum 'C37 H47 Cl5 N6 O Ru'
_chemical_formula_weight 870.15
_space_group_IT_number 14
_symmetry_cell_setting monoclinic
_symmetry_Int_Tables_number 14
_symmetry_space_group_name_Hall '-P 2yn'
_symmetry_space_group_name_H-M 'P 1 21/n 1'
_cell_angle_alpha 90.0000
_cell_angle_beta 97.4730(17)
_cell_angle_gamma 90.0000
_cell_formula_units_Z 4
_cell_length_a 13.3423(19)
_cell_length_b 17.039(2)
_cell_length_c 17.418(2)
_cell_measurement_reflns_used 10127
_cell_measurement_temperature 123.1
_cell_measurement_theta_max 27.5
_cell_measurement_theta_min 3.0
_cell_volume 3926.2(9)
_computing_cell_refinement CrystalClear
_computing_data_collection CrystalClear
_computing_data_reduction CrystalStructure
_computing_publication_material 'CrystalStructure 3.8'
_computing_structure_refinement SHELXL
_computing_structure_solution SIR97
_diffrn_ambient_temperature 123.1
_diffrn_detector_area_resol_mean 7.31
_diffrn_measured_fraction_theta_full 0.990
_diffrn_measured_fraction_theta_max 0.990
_diffrn_measurement_device_type 'Rigaku Mercury'
_diffrn_measurement_method \w
_diffrn_radiation_type 'Mo K\a'
_diffrn_radiation_wavelength 0.71070
_diffrn_reflns_av_R_equivalents 0.041
_diffrn_reflns_limit_h_max 16
_diffrn_reflns_limit_h_min -17
_diffrn_reflns_limit_k_max 19
_diffrn_reflns_limit_k_min -22
_diffrn_reflns_limit_l_max 22
_diffrn_reflns_limit_l_min -17
_diffrn_reflns_number 29503
_diffrn_reflns_theta_full 27.48
_diffrn_reflns_theta_max 27.48
_exptl_absorpt_coefficient_mu 0.777
_exptl_absorpt_correction_T_max 0.856
_exptl_absorpt_correction_T_min 0.755
_exptl_absorpt_correction_type numerical
_exptl_absorpt_process_details
;
    Higashi, T. (1999). Program for Absorption Correction.
    Rigaku Corporation, Tokyo, Japan.
;
_exptl_crystal_colour yellow
_exptl_crystal_density_diffrn 1.472
_exptl_crystal_density_method 'not measured'
_exptl_crystal_description prism
_exptl_crystal_F_000 1792.00
_exptl_crystal_size_max 0.45
_exptl_crystal_size_mid 0.45
_exptl_crystal_size_min 0.20
_refine_diff_density_max 1.30
_refine_diff_density_min -0.99
_refine_ls_extinction_method none
_refine_ls_goodness_of_fit_ref 1.053
_refine_ls_hydrogen_treatment refall
_refine_ls_number_parameters 452
_refine_ls_number_reflns 8925
_refine_ls_R_factor_gt 0.0444
_refine_ls_shift/su_max 0.0000
_refine_ls_structure_factor_coef Fsqd
_refine_ls_weighting_details 'w = 1/[\s^2^(Fo^2^)+(0.0560P)^2^+5.6832P] where P=(Fo^2^+2Fc^2^)/3'
_refine_ls_weighting_scheme calc
_refine_ls_wR_factor_ref 0.1178
_reflns_number_gt 7766
_reflns_number_total 8925
_reflns_threshold_expression F^2^>2.0\s(F^2^)
_cod_data_source_file om901029w_si_002.cif
_cod_data_source_block '_3-CO_COdmap'
_cod_original_formula_sum 'C37 H47 Cl5 N6 O Ru '
_cod_database_code 4067603

loop_
_symmetry_equiv_pos_site_id
_symmetry_equiv_pos_as_xyz
1 +X,+Y,+Z
2 1/2-X,1/2+Y,1/2-Z
3 -X,-Y,-Z
4 1/2+X,1/2-Y,1/2+Z

loop_
_atom_site_label
_atom_site_type_symbol
_atom_site_fract_x
_atom_site_fract_y
_atom_site_fract_z
_atom_site_U_iso_or_equiv
_atom_site_adp_type
_atom_site_occupancy
_atom_site_symmetry_multiplicity
_atom_site_calc_flag
_atom_site_refinement_flags
Ru(1) Ru 0.186560(16) 0.246626(12) 0.120714(11) 0.01207(6) Uani 1.00 1 d .
Cl(1) Cl 0.21487(5) 0.33738(4) 0.01900(4) 0.01808(14) Uani 1.00 1 d .
Cl(2) Cl 0.15839(5) 0.15685(4) 0.22414(3) 0.01670(14) Uani 1.00 1 d .
Cl(3) Cl -0.05000(8) 0.14605(8) 0.41026(6) 0.0545(2) Uani 1.00 1 d .
Cl(4) Cl 0.12648(12) 0.04751(7) 0.42382(8) 0.0711(3) Uani 1.00 1 d .
Cl(5) Cl 0.14485(8) 0.20692(6) 0.47680(6) 0.0433(2) Uani 1.00 1 d .
O(1) O -0.02933(16) 0.28660(13) 0.07538(12) 0.0252(4) Uani 1.00 1 d .
N(1) N 0.32106(18) 0.34649(14) 0.23990(13) 0.0189(5) Uani 1.00 1 d .
N(2) N 0.17117(18) 0.39639(15) 0.21653(14) 0.0204(5) Uani 1.00 1 d .
N(3) N 0.33615(17) 0.19042(13) 0.11469(12) 0.0138(4) Uani 1.00 1 d .
N(4) N 0.5828(2) 0.05294(16) 0.06682(15) 0.0256(5) Uani 1.00 1 d .
N(5) N 0.14678(17) 0.15170(13) 0.03635(12) 0.0143(4) Uani 1.00 1 d .
N(6) N 0.0877(2) -0.02994(15) -0.12734(14) 0.0238(5) Uani 1.00 1 d .
C(1) C 0.0539(2) 0.27587(16) 0.10034(15) 0.0174(5) Uani 1.00 1 d .
C(2) C 0.2288(2) 0.33525(16) 0.19871(14) 0.0150(5) Uani 1.00 1 d .
C(3) C 0.3311(2) 0.42321(19) 0.27943(19) 0.0282(7) Uani 1.00 1 d .
C(4) C 0.2218(2) 0.4477(2) 0.2774(2) 0.0303(7) Uani 1.00 1 d .
C(5) C 0.4110(2) 0.29960(17) 0.24780(15) 0.0183(5) Uani 1.00 1 d .
C(6) C 0.4835(2) 0.31120(18) 0.19813(16) 0.0209(5) Uani 1.00 1 d .
C(7) C 0.5743(2) 0.2696(2) 0.21279(18) 0.0261(6) Uani 1.00 1 d .
C(8) C 0.5933(2) 0.2184(2) 0.27567(19) 0.0299(7) Uani 1.00 1 d .
C(9) C 0.5198(2) 0.20946(18) 0.32415(17) 0.0268(6) Uani 1.00 1 d .
C(10) C 0.4293(2) 0.25005(17) 0.31256(17) 0.0219(6) Uani 1.00 1 d .
C(11) C 0.4672(2) 0.3675(2) 0.13110(17) 0.0263(6) Uani 1.00 1 d .
C(12) C 0.6915(2) 0.1736(2) 0.2902(2) 0.0433(9) Uani 1.00 1 d .
C(13) C 0.3539(2) 0.2417(2) 0.36910(18) 0.0302(7) Uani 1.00 1 d .
C(14) C 0.0656(2) 0.41216(17) 0.19297(16) 0.0196(5) Uani 1.00 1 d .
C(15) C -0.0072(2) 0.37602(19) 0.23124(17) 0.0253(6) Uani 1.00 1 d .
C(16) C -0.1083(2) 0.3947(2) 0.2084(2) 0.0363(8) Uani 1.00 1 d .
C(17) C -0.1368(2) 0.4501(2) 0.1506(2) 0.0420(10) Uani 1.00 1 d .
C(18) C -0.0622(3) 0.4879(2) 0.1173(2) 0.0388(9) Uani 1.00 1 d .
C(19) C 0.0397(2) 0.47090(19) 0.13718(18) 0.0281(7) Uani 1.00 1 d .
C(20) C 0.0203(3) 0.3161(2) 0.2935(2) 0.0356(8) Uani 1.00 1 d .
C(21) C -0.2476(3) 0.4676(3) 0.1249(3) 0.0699(17) Uani 1.00 1 d .
C(22) C 0.1191(3) 0.5137(2) 0.1007(2) 0.0396(9) Uani 1.00 1 d .
C(23) C 0.3776(2) 0.19741(17) 0.04852(15) 0.0178(5) Uani 1.00 1 d .
C(24) C 0.4585(2) 0.15398(17) 0.03075(15) 0.0185(5) Uani 1.00 1 d .
C(25) C 0.5037(2) 0.09789(17) 0.08317(16) 0.0179(5) Uani 1.00 1 d .
C(26) C 0.4607(2) 0.09019(16) 0.15264(15) 0.0172(5) Uani 1.00 1 d .
C(27) C 0.3793(2) 0.13651(16) 0.16486(15) 0.0161(5) Uani 1.00 1 d .
C(28) C 0.6253(2) 0.06380(19) -0.00489(18) 0.0252(6) Uani 1.00 1 d .
C(29) C 0.6321(2) -0.0015(2) 0.12388(19) 0.0274(6) Uani 1.00 1 d .
C(30) C 0.1240(2) 0.16579(17) -0.03975(15) 0.0205(5) Uani 1.00 1 d .
C(31) C 0.1040(2) 0.10882(17) -0.09574(16) 0.0216(6) Uani 1.00 1 d .
C(32) C 0.1065(2) 0.02913(17) -0.07526(15) 0.0170(5) Uani 1.00 1 d .
C(33) C 0.1281(2) 0.01409(17) 0.00533(16) 0.0181(5) Uani 1.00 1 d .
C(34) C 0.1479(2) 0.07553(16) 0.05682(15) 0.0164(5) Uani 1.00 1 d .
C(35) C 0.0834(2) -0.0168(2) -0.21028(17) 0.0296(7) Uani 1.00 1 d .
C(36) C 0.0954(2) -0.11166(18) -0.10356(19) 0.0273(6) Uani 1.00 1 d .
C(37) C 0.0809(3) 0.1416(2) 0.4075(2) 0.0401(8) Uani 1.00 1 d .
H(1) H 0.3692 0.4610 0.2512 0.034 Uiso 1.00 1 c R
H(2) H 0.3648 0.4180 0.3333 0.034 Uiso 1.00 1 c R
H(3) H 0.1971 0.4380 0.3277 0.036 Uiso 1.00 1 c R
H(4) H 0.2123 0.5038 0.2635 0.036 Uiso 1.00 1 c R
H(5) H 0.6243 0.2763 0.1792 0.031 Uiso 1.00 1 c R
H(6) H 0.5318 0.1744 0.3667 0.032 Uiso 1.00 1 c R
H(7) H 0.4891 0.4201 0.1487 0.032 Uiso 1.00 1 c R
H(8) H 0.3953 0.3687 0.1105 0.032 Uiso 1.00 1 c R
H(9) H 0.5066 0.3502 0.0904 0.032 Uiso 1.00 1 c R
H(10) H 0.6842 0.1232 0.2631 0.052 Uiso 1.00 1 c R
H(11) H 0.7087 0.1644 0.3459 0.052 Uiso 1.00 1 c R
H(12) H 0.7454 0.2042 0.2712 0.052 Uiso 1.00 1 c R
H(13) H 0.2915 0.2184 0.3429 0.036 Uiso 1.00 1 c R
H(14) H 0.3390 0.2935 0.3893 0.036 Uiso 1.00 1 c R
H(15) H 0.3820 0.2077 0.4120 0.036 Uiso 1.00 1 c R
H(16) H -0.1591 0.3693 0.2327 0.044 Uiso 1.00 1 c R
H(17) H -0.0810 0.5270 0.0793 0.047 Uiso 1.00 1 c R
H(18) H 0.0880 0.3274 0.3203 0.043 Uiso 1.00 1 c R
H(19) H 0.0197 0.2637 0.2702 0.043 Uiso 1.00 1 c R
H(20) H -0.0289 0.3180 0.3307 0.043 Uiso 1.00 1 c R
H(21) H -0.2861 0.4595 0.1685 0.084 Uiso 1.00 1 c R
H(22) H -0.2732 0.4325 0.0823 0.084 Uiso 1.00 1 c R
H(23) H -0.2550 0.5222 0.1074 0.084 Uiso 1.00 1 c R
H(24) H 0.1607 0.5447 0.1401 0.047 Uiso 1.00 1 c R
H(25) H 0.0867 0.5487 0.0601 0.047 Uiso 1.00 1 c R
H(26) H 0.1618 0.4758 0.0778 0.047 Uiso 1.00 1 c R
H(27) H 0.3490 0.2348 0.0116 0.021 Uiso 1.00 1 c R
H(28) H 0.4838 0.1620 -0.0172 0.022 Uiso 1.00 1 c R
H(29) H 0.4875 0.0533 0.1908 0.021 Uiso 1.00 1 c R
H(30) H 0.3519 0.1298 0.2121 0.019 Uiso 1.00 1 c R
H(31) H 0.5712 0.0769 -0.0465 0.030 Uiso 1.00 1 c R
H(32) H 0.6586 0.0153 -0.0180 0.030 Uiso 1.00 1 c R
H(33) H 0.6748 0.1066 0.0013 0.030 Uiso 1.00 1 c R
H(34) H 0.5826 -0.0396 0.1379 0.033 Uiso 1.00 1 c R
H(35) H 0.6608 0.0276 0.1701 0.033 Uiso 1.00 1 c R
H(36) H 0.6863 -0.0291 0.1021 0.033 Uiso 1.00 1 c R
H(37) H 0.1215 0.2190 -0.0562 0.025 Uiso 1.00 1 c R
H(38) H 0.0884 0.1236 -0.1485 0.026 Uiso 1.00 1 c R
H(39) H 0.1289 -0.0384 0.0239 0.022 Uiso 1.00 1 c R
H(40) H 0.1634 0.0632 0.1102 0.020 Uiso 1.00 1 c R
H(41) H 0.0569 0.0359 -0.2231 0.035 Uiso 1.00 1 c R
H(42) H 0.0389 -0.0560 -0.2383 0.035 Uiso 1.00 1 c R
H(43) H 0.1514 -0.0216 -0.2253 0.035 Uiso 1.00 1 c R
H(44) H 0.0478 -0.1432 -0.1385 0.033 Uiso 1.00 1 c R
H(45) H 0.0790 -0.1165 -0.0505 0.033 Uiso 1.00 1 c R
H(46) H 0.1644 -0.1304 -0.1056 0.033 Uiso 1.00 1 c R
H(47) H 0.0947 0.1585 0.3549 0.048 Uiso 1.00 1 c R

loop_
_atom_site_aniso_label
_atom_site_aniso_U_11
_atom_site_aniso_U_22
_atom_site_aniso_U_33
_atom_site_aniso_U_12
_atom_site_aniso_U_13
_atom_site_aniso_U_23
Ru(1) 0.01571(12) 0.00986(12) 0.01051(11) 0.00109(8) 0.00125(8) -0.00086(7)
Cl(1) 0.0254(3) 0.0132(3) 0.0154(2) 0.0013(2) 0.0019(2) 0.0022(2)
Cl(2) 0.0221(3) 0.0147(3) 0.0139(2) 0.0002(2) 0.0047(2) 0.0008(2)
Cl(3) 0.0440(5) 0.0747(8) 0.0450(5) -0.0076(5) 0.0065(4) -0.0045(5)
Cl(4) 0.1036(10) 0.0360(6) 0.0718(7) 0.0164(6) 0.0036(7) -0.0116(5)
Cl(5) 0.0487(5) 0.0364(5) 0.0467(5) -0.0071(4) 0.0133(4) -0.0053(3)
O(1) 0.0218(10) 0.0230(11) 0.0286(10) 0.0063(8) -0.0048(8) -0.0083(8)
N(1) 0.0187(11) 0.0170(12) 0.0202(11) 0.0009(9) -0.0008(9) -0.0095(9)
N(2) 0.0204(12) 0.0181(12) 0.0224(11) 0.0017(9) 0.0011(9) -0.0093(9)
N(3) 0.0151(10) 0.0133(10) 0.0132(9) -0.0007(8) 0.0027(8) -0.0018(8)
N(4) 0.0234(13) 0.0259(13) 0.0294(13) 0.0105(11) 0.0098(10) 0.0059(10)
N(5) 0.0147(10) 0.0137(11) 0.0145(10) 0.0012(8) 0.0017(8) -0.0011(8)
N(6) 0.0307(14) 0.0191(12) 0.0214(11) -0.0038(10) 0.0021(10) -0.0074(9)
C(1) 0.0286(15) 0.0105(12) 0.0132(11) -0.0018(11) 0.0031(10) -0.0031(9)
C(2) 0.0192(13) 0.0144(12) 0.0120(11) 0.0004(10) 0.0046(9) 0.0012(9)
C(3) 0.0273(16) 0.0205(15) 0.0351(16) 0.0009(12) -0.0022(13) -0.0158(12)
C(4) 0.0276(16) 0.0262(17) 0.0359(17) 0.0035(13) -0.0007(13) -0.0186(13)
C(5) 0.0201(13) 0.0159(13) 0.0173(12) 0.0012(10) -0.0040(10) -0.0068(10)
C(6) 0.0222(14) 0.0200(14) 0.0191(12) -0.0023(11) -0.0026(11) -0.0057(10)
C(7) 0.0197(14) 0.0339(17) 0.0242(14) -0.0007(12) 0.0006(11) -0.0107(12)
C(8) 0.0274(16) 0.0233(16) 0.0352(17) 0.0063(13) -0.0105(13) -0.0115(13)
C(9) 0.0354(17) 0.0196(15) 0.0223(14) 0.0012(12) -0.0083(12) -0.0035(11)
C(10) 0.0269(15) 0.0199(15) 0.0168(13) -0.0045(11) -0.0044(11) -0.0052(10)
C(11) 0.0286(16) 0.0295(17) 0.0200(13) -0.0052(13) 0.0008(12) -0.0002(12)
C(12) 0.0339(19) 0.045(2) 0.047(2) 0.0156(17) -0.0101(16) -0.0132(17)
C(13) 0.0387(19) 0.0331(18) 0.0183(14) -0.0059(14) 0.0019(13) -0.0022(12)
C(14) 0.0218(14) 0.0161(13) 0.0204(12) 0.0039(11) 0.0007(10) -0.0082(10)
C(15) 0.0295(16) 0.0226(15) 0.0247(14) 0.0015(12) 0.0073(12) -0.0094(11)
C(16) 0.0253(16) 0.042(2) 0.0430(19) -0.0027(15) 0.0105(14) -0.0256(16)
C(17) 0.0350(19) 0.047(2) 0.0399(19) 0.0143(17) -0.0116(16) -0.0273(17)
C(18) 0.050(2) 0.0325(19) 0.0295(16) 0.0233(17) -0.0104(16) -0.0123(14)
C(19) 0.0422(18) 0.0173(15) 0.0241(14) 0.0090(13) 0.0016(13) -0.0073(11)
C(20) 0.049(2) 0.0267(17) 0.0348(17) 0.0043(15) 0.0212(16) -0.0020(13)
C(21) 0.037(2) 0.090(3) 0.074(3) 0.028(2) -0.023(2) -0.048(2)
C(22) 0.068(2) 0.0199(16) 0.0330(17) 0.0044(17) 0.0155(17) -0.0007(13)
C(23) 0.0205(13) 0.0166(13) 0.0164(12) 0.0006(10) 0.0029(10) 0.0006(10)
C(24) 0.0200(13) 0.0198(14) 0.0167(12) 0.0007(11) 0.0067(10) 0.0018(10)
C(25) 0.0164(13) 0.0156(13) 0.0224(13) 0.0003(10) 0.0046(10) -0.0006(10)
C(26) 0.0201(13) 0.0143(13) 0.0168(12) 0.0013(10) 0.0006(10) 0.0014(9)
C(27) 0.0189(13) 0.0151(13) 0.0147(11) -0.0027(10) 0.0035(10) -0.0017(9)
C(28) 0.0200(14) 0.0255(16) 0.0324(15) 0.0045(12) 0.0121(12) 0.0018(12)
C(29) 0.0211(15) 0.0285(17) 0.0329(16) 0.0100(12) 0.0048(12) 0.0050(13)
C(30) 0.0285(15) 0.0155(13) 0.0164(12) 0.0012(11) -0.0016(11) 0.0006(10)
C(31) 0.0292(15) 0.0198(14) 0.0144(12) -0.0014(12) -0.0022(11) -0.0014(10)
C(32) 0.0136(12) 0.0176(13) 0.0195(12) -0.0004(10) 0.0014(10) -0.0044(10)
C(33) 0.0219(13) 0.0127(13) 0.0199(12) 0.0011(10) 0.0035(10) -0.0004(10)
C(34) 0.0193(13) 0.0147(13) 0.0152(11) 0.0012(10) 0.0017(10) -0.0007(9)
C(35) 0.0346(17) 0.0333(18) 0.0195(14) 0.0023(14) -0.0017(12) -0.0117(12)
C(36) 0.0322(17) 0.0158(14) 0.0330(16) -0.0004(12) 0.0008(13) -0.0093(12)
C(37) 0.049(2) 0.042(2) 0.0307(17) 0.0125(18) 0.0098(15) -0.0056(15)

loop_
_atom_type_symbol
_atom_type_description
_atom_type_scat_dispersion_real
_atom_type_scat_dispersion_imag
_atom_type_scat_source
C C 0.003 0.002
;
International Tables for Crystallography
(1992, Vol. C, Tables 4.2.6.8 and 6.1.1.4)
;
H H 0.000 0.000
;
International Tables for Crystallography
(1992, Vol. C, Table 6.1.1.4)
;
Cl Cl 0.148 0.159
;
International Tables for Crystallography
(1992, Vol. C, Tables 4.2.6.8 and 6.1.1.4)
;
N N 0.006 0.003
;
International Tables for Crystallography
(1992, Vol. C, Tables 4.2.6.8 and 6.1.1.4)
;
O O 0.011 0.006
;
International Tables for Crystallography
(1992, Vol. C, Tables 4.2.6.8 and 6.1.1.4)
;
Ru Ru -1.259 0.836
;
International Tables for Crystallography
(1992, Vol. C, Tables 4.2.6.8 and 6.1.1.4)
;

loop_
_geom_angle_atom_site_label_1
_geom_angle_atom_site_label_2
_geom_angle_atom_site_label_3
_geom_angle
_geom_angle_publ_flag
Cl(1) Ru(1) Cl(2) 179.24(2) yes
Cl(1) Ru(1) N(3) 90.81(5) yes
Cl(1) Ru(1) N(5) 91.60(5) yes
Cl(1) Ru(1) C(1) 85.59(8) yes
Cl(1) Ru(1) C(2) 87.65(7) yes
Cl(2) Ru(1) N(3) 89.44(5) yes
Cl(2) Ru(1) N(5) 89.15(5) yes
Cl(2) Ru(1) C(1) 94.37(8) yes
Cl(2) Ru(1) C(2) 91.61(7) yes
N(3) Ru(1) N(5) 78.03(8) yes
N(3) Ru(1) C(1) 163.38(9) yes
N(3) Ru(1) C(2) 100.13(9) yes
N(5) Ru(1) C(1) 85.84(10) yes
N(5) Ru(1) C(2) 178.01(10) yes
C(1) Ru(1) C(2) 95.93(11) yes
C(2) N(1) C(3) 113.2(2) yes
C(2) N(1) C(5) 131.6(2) yes
C(3) N(1) C(5) 115.2(2) yes
C(2) N(2) C(4) 113.6(2) yes
C(2) N(2) C(14) 129.9(2) yes
C(4) N(2) C(14) 115.8(2) yes
Ru(1) N(3) C(23) 118.16(16) yes
Ru(1) N(3) C(27) 125.00(18) yes
C(23) N(3) C(27) 115.3(2) yes
C(25) N(4) C(28) 120.6(2) yes
C(25) N(4) C(29) 120.7(2) yes
C(28) N(4) C(29) 118.5(2) yes
Ru(1) N(5) C(30) 122.09(18) yes
Ru(1) N(5) C(34) 122.54(16) yes
C(30) N(5) C(34) 115.3(2) yes
C(32) N(6) C(35) 122.0(2) yes
C(32) N(6) C(36) 121.4(2) yes
C(35) N(6) C(36) 115.0(2) yes
Ru(1) C(1) O(1) 167.6(2) yes
Ru(1) C(2) N(1) 127.2(2) yes
Ru(1) C(2) N(2) 126.84(18) yes
N(1) C(2) N(2) 105.9(2) yes
N(1) C(3) C(4) 101.8(2) yes
N(2) C(4) C(3) 101.8(2) yes
N(1) C(5) C(6) 120.1(2) yes
N(1) C(5) C(10) 117.9(2) yes
C(6) C(5) C(10) 121.4(2) yes
C(5) C(6) C(7) 118.0(2) yes
C(5) C(6) C(11) 122.1(2) yes
C(7) C(6) C(11) 119.9(2) yes
C(6) C(7) C(8) 121.6(3) yes
C(7) C(8) C(9) 118.4(2) yes
C(7) C(8) C(12) 120.8(3) yes
C(9) C(8) C(12) 120.7(3) yes
C(8) C(9) C(10) 122.0(2) yes
C(5) C(10) C(9) 118.4(2) yes
C(5) C(10) C(13) 121.4(2) yes
C(9) C(10) C(13) 120.2(2) yes
N(2) C(14) C(15) 119.9(2) yes
N(2) C(14) C(19) 118.3(2) yes
C(15) C(14) C(19) 121.4(2) yes
C(14) C(15) C(16) 118.2(2) yes
C(14) C(15) C(20) 121.8(2) yes
C(16) C(15) C(20) 120.0(3) yes
C(15) C(16) C(17) 121.6(3) yes
C(16) C(17) C(18) 118.4(3) yes
C(16) C(17) C(21) 120.6(3) yes
C(18) C(17) C(21) 121.0(3) yes
C(17) C(18) C(19) 122.4(3) yes
C(14) C(19) C(18) 117.7(3) yes
C(14) C(19) C(22) 121.1(3) yes
C(18) C(19) C(22) 121.1(3) yes
N(3) C(23) C(24) 124.5(2) yes
C(23) C(24) C(25) 120.2(2) yes
N(4) C(25) C(24) 121.7(2) yes
N(4) C(25) C(26) 122.6(2) yes
C(24) C(25) C(26) 115.6(2) yes
C(25) C(26) C(27) 119.7(2) yes
N(3) C(27) C(26) 124.7(2) yes
N(5) C(30) C(31) 124.8(2) yes
C(30) C(31) C(32) 120.4(2) yes
N(6) C(32) C(31) 123.5(2) yes
N(6) C(32) C(33) 121.6(2) yes
C(31) C(32) C(33) 114.9(2) yes
C(32) C(33) C(34) 120.2(2) yes
N(5) C(34) C(33) 124.4(2) yes
Cl(3) C(37) Cl(4) 111.5(2) yes
Cl(3) C(37) Cl(5) 110.3(2) yes
Cl(4) C(37) Cl(5) 110.1(2) yes
N(1) C(3) H(1) 111.4 no
N(1) C(3) H(2) 111.4 no
C(4) C(3) H(1) 111.4 no
C(4) C(3) H(2) 111.4 no
H(1) C(3) H(2) 109.3 no
N(2) C(4) H(3) 111.4 no
N(2) C(4) H(4) 111.4 no
C(3) C(4) H(3) 111.4 no
C(3) C(4) H(4) 111.4 no
H(3) C(4) H(4) 109.3 no
C(6) C(7) H(5) 119.2 no
C(8) C(7) H(5) 119.2 no
C(8) C(9) H(6) 119.0 no
C(10) C(9) H(6) 119.0 no
C(6) C(11) H(7) 109.5 no
C(6) C(11) H(8) 109.5 no
C(6) C(11) H(9) 109.5 no
H(7) C(11) H(8) 109.5 no
H(7) C(11) H(9) 109.5 no
H(8) C(11) H(9) 109.5 no
C(8) C(12) H(10) 109.5 no
C(8) C(12) H(11) 109.5 no
C(8) C(12) H(12) 109.5 no
H(10) C(12) H(11) 109.5 no
H(10) C(12) H(12) 109.5 no
H(11) C(12) H(12) 109.5 no
C(10) C(13) H(13) 109.5 no
C(10) C(13) H(14) 109.5 no
C(10) C(13) H(15) 109.5 no
H(13) C(13) H(14) 109.5 no
H(13) C(13) H(15) 109.5 no
H(14) C(13) H(15) 109.5 no
C(15) C(16) H(16) 119.2 no
C(17) C(16) H(16) 119.2 no
C(17) C(18) H(17) 118.8 no
C(19) C(18) H(17) 118.8 no
C(15) C(20) H(18) 109.5 no
C(15) C(20) H(19) 109.5 no
C(15) C(20) H(20) 109.5 no
H(18) C(20) H(19) 109.5 no
H(18) C(20) H(20) 109.5 no
H(19) C(20) H(20) 109.5 no
C(17) C(21) H(21) 109.5 no
C(17) C(21) H(22) 109.5 no
C(17) C(21) H(23) 109.5 no
H(21) C(21) H(22) 109.5 no
H(21) C(21) H(23) 109.5 no
H(22) C(21) H(23) 109.5 no
C(19) C(22) H(24) 109.5 no
C(19) C(22) H(25) 109.5 no
C(19) C(22) H(26) 109.5 no
H(24) C(22) H(25) 109.5 no
H(24) C(22) H(26) 109.5 no
H(25) C(22) H(26) 109.5 no
N(3) C(23) H(27) 117.8 no
C(24) C(23) H(27) 117.8 no
C(23) C(24) H(28) 119.9 no
C(25) C(24) H(28) 119.9 no
C(25) C(26) H(29) 120.2 no
C(27) C(26) H(29) 120.2 no
N(3) C(27) H(30) 117.7 no
C(26) C(27) H(30) 117.7 no
N(4) C(28) H(31) 109.5 no
N(4) C(28) H(32) 109.5 no
N(4) C(28) H(33) 109.5 no
H(31) C(28) H(32) 109.5 no
H(31) C(28) H(33) 109.5 no
H(32) C(28) H(33) 109.5 no
N(4) C(29) H(34) 109.5 no
N(4) C(29) H(35) 109.5 no
N(4) C(29) H(36) 109.5 no
H(34) C(29) H(35) 109.5 no
H(34) C(29) H(36) 109.5 no
H(35) C(29) H(36) 109.5 no
N(5) C(30) H(37) 117.6 no
C(31) C(30) H(37) 117.6 no
C(30) C(31) H(38) 119.8 no
C(32) C(31) H(38) 119.8 no
C(32) C(33) H(39) 119.9 no
C(34) C(33) H(39) 119.9 no
N(5) C(34) H(40) 117.8 no
C(33) C(34) H(40) 117.8 no
N(6) C(35) H(41) 109.5 no
N(6) C(35) H(42) 109.5 no
N(6) C(35) H(43) 109.5 no
H(41) C(35) H(42) 109.5 no
H(41) C(35) H(43) 109.5 no
H(42) C(35) H(43) 109.5 no
N(6) C(36) H(44) 109.5 no
N(6) C(36) H(45) 109.5 no
N(6) C(36) H(46) 109.5 no
H(44) C(36) H(45) 109.5 no
H(44) C(36) H(46) 109.5 no
H(45) C(36) H(46) 109.5 no
Cl(3) C(37) H(47) 108.3 no
Cl(4) C(37) H(47) 108.3 no
Cl(5) C(37) H(47) 108.3 no

loop_
_geom_bond_atom_site_label_1
_geom_bond_atom_site_label_2
_geom_bond_distance
_geom_bond_publ_flag
Ru(1) Cl(1) 2.4180(7) yes
Ru(1) Cl(2) 2.4295(6) yes
Ru(1) N(3) 2.228(2) yes
Ru(1) N(5) 2.203(2) yes
Ru(1) C(1) 1.829(3) yes
Ru(1) C(2) 2.060(2) yes
Cl(3) C(37) 1.755(4) yes
Cl(4) C(37) 1.725(4) yes
Cl(5) C(37) 1.775(3) yes
O(1) C(1) 1.153(3) yes
N(1) C(2) 1.355(3) yes
N(1) C(3) 1.475(4) yes
N(1) C(5) 1.433(3) yes
N(2) C(2) 1.355(3) yes
N(2) C(4) 1.469(4) yes
N(2) C(14) 1.440(3) yes
N(3) C(23) 1.347(3) yes
N(3) C(27) 1.345(3) yes
N(4) C(25) 1.363(4) yes
N(4) C(28) 1.449(4) yes
N(4) C(29) 1.453(4) yes
N(5) C(30) 1.342(3) yes
N(5) C(34) 1.346(3) yes
N(6) C(32) 1.356(3) yes
N(6) C(35) 1.456(3) yes
N(6) C(36) 1.453(3) yes
C(3) C(4) 1.512(4) yes
C(5) C(6) 1.393(4) yes
C(5) C(10) 1.405(3) yes
C(6) C(7) 1.398(4) yes
C(6) C(11) 1.504(4) yes
C(7) C(8) 1.398(4) yes
C(8) C(9) 1.384(4) yes
C(8) C(12) 1.509(5) yes
C(9) C(10) 1.382(4) yes
C(10) C(13) 1.504(4) yes
C(14) C(15) 1.392(4) yes
C(14) C(19) 1.407(4) yes
C(15) C(16) 1.393(4) yes
C(15) C(20) 1.500(4) yes
C(16) C(17) 1.396(5) yes
C(17) C(18) 1.375(5) yes
C(17) C(21) 1.517(5) yes
C(18) C(19) 1.388(5) yes
C(19) C(22) 1.494(5) yes
C(23) C(24) 1.377(4) yes
C(24) C(25) 1.403(3) yes
C(25) C(26) 1.412(4) yes
C(26) C(27) 1.381(3) yes
C(30) C(31) 1.377(3) yes
C(31) C(32) 1.403(4) yes
C(32) C(33) 1.419(3) yes
C(33) C(34) 1.382(3) yes
C(3) H(1) 0.990 no
C(3) H(2) 0.990 no
C(4) H(3) 0.990 no
C(4) H(4) 0.990 no
C(7) H(5) 0.950 no
C(9) H(6) 0.950 no
C(11) H(7) 0.980 no
C(11) H(8) 0.980 no
C(11) H(9) 0.980 no
C(12) H(10) 0.980 no
C(12) H(11) 0.980 no
C(12) H(12) 0.980 no
C(13) H(13) 0.980 no
C(13) H(14) 0.980 no
C(13) H(15) 0.980 no
C(16) H(16) 0.950 no
C(18) H(17) 0.950 no
C(20) H(18) 0.980 no
C(20) H(19) 0.980 no
C(20) H(20) 0.980 no
C(21) H(21) 0.980 no
C(21) H(22) 0.980 no
C(21) H(23) 0.980 no
C(22) H(24) 0.980 no
C(22) H(25) 0.980 no
C(22) H(26) 0.980 no
C(23) H(27) 0.950 no
C(24) H(28) 0.950 no
C(26) H(29) 0.950 no
C(27) H(30) 0.950 no
C(28) H(31) 0.980 no
C(28) H(32) 0.980 no
C(28) H(33) 0.980 no
C(29) H(34) 0.980 no
C(29) H(35) 0.980 no
C(29) H(36) 0.980 no
C(30) H(37) 0.950 no
C(31) H(38) 0.950 no
C(33) H(39) 0.950 no
C(34) H(40) 0.950 no
C(35) H(41) 0.980 no
C(35) H(42) 0.980 no
C(35) H(43) 0.980 no
C(36) H(44) 0.980 no
C(36) H(45) 0.980 no
C(36) H(46) 0.980 no
C(37) H(47) 1.000 no

loop_
_geom_torsion_atom_site_label_1
_geom_torsion_atom_site_label_2
_geom_torsion_atom_site_label_3
_geom_torsion_atom_site_label_4
_geom_torsion
Cl(1) Ru(1) N(3) C(23) -23.10(19)
Cl(1) Ru(1) N(3) C(27) 171.6(2)
Cl(1) Ru(1) N(5) C(30) -15.6(2)
Cl(1) Ru(1) N(5) C(34) 161.4(2)
Cl(1) Ru(1) C(1) O(1) 71.5(11)
Cl(1) Ru(1) C(2) N(1) -97.6(2)
Cl(1) Ru(1) C(2) N(2) 79.1(2)
Cl(2) Ru(1) N(3) C(23) 157.62(19)
Cl(2) Ru(1) N(3) C(27) -7.7(2)
Cl(2) Ru(1) N(5) C(30) 164.3(2)
Cl(2) Ru(1) N(5) C(34) -18.7(2)
Cl(2) Ru(1) C(1) O(1) -109.3(11)
Cl(2) Ru(1) C(2) N(1) 82.6(2)
Cl(2) Ru(1) C(2) N(2) -100.8(2)
N(3) Ru(1) N(5) C(30) -106.1(2)
N(3) Ru(1) N(5) C(34) 70.9(2)
N(5) Ru(1) N(3) C(23) 68.36(19)
N(5) Ru(1) N(3) C(27) -96.9(2)
N(3) Ru(1) C(1) O(1) -6.5(14)
C(1) Ru(1) N(3) C(23) 54.1(4)
C(1) Ru(1) N(3) C(27) -111.2(3)
N(3) Ru(1) C(2) N(1) -7.2(2)
N(3) Ru(1) C(2) N(2) 169.5(2)
C(2) Ru(1) N(3) C(23) -110.9(2)
C(2) Ru(1) N(3) C(27) 83.9(2)
N(5) Ru(1) C(1) O(1) -20.4(11)
C(1) Ru(1) N(5) C(30) 69.9(2)
C(1) Ru(1) N(5) C(34) -113.2(2)
C(1) Ru(1) C(2) N(1) 177.1(2)
C(1) Ru(1) C(2) N(2) -6.3(2)
C(2) Ru(1) C(1) O(1) 158.7(11)
C(2) N(1) C(3) C(4) 17.1(3)
C(3) N(1) C(2) Ru(1) 169.4(2)
C(3) N(1) C(2) N(2) -7.8(3)
C(2) N(1) C(5) C(6) 91.3(3)
C(2) N(1) C(5) C(10) -97.0(3)
C(5) N(1) C(2) Ru(1) -6.3(4)
C(5) N(1) C(2) N(2) 176.5(2)
C(3) N(1) C(5) C(6) -84.3(3)
C(3) N(1) C(5) C(10) 87.3(3)
C(5) N(1) C(3) C(4) -166.5(2)
C(2) N(2) C(4) C(3) 15.7(3)
C(4) N(2) C(2) Ru(1) 177.2(2)
C(4) N(2) C(2) N(1) -5.6(3)
C(2) N(2) C(14) C(15) 81.5(3)
C(2) N(2) C(14) C(19) -105.6(3)
C(14) N(2) C(2) Ru(1) 6.6(4)
C(14) N(2) C(2) N(1) -176.2(2)
C(4) N(2) C(14) C(15) -88.9(3)
C(4) N(2) C(14) C(19) 84.0(3)
C(14) N(2) C(4) C(3) -172.3(2)
Ru(1) N(3) C(23) C(24) -166.8(2)
Ru(1) N(3) C(27) C(26) 165.9(2)
C(23) N(3) C(27) C(26) 0.3(3)
C(27) N(3) C(23) C(24) -0.1(3)
C(28) N(4) C(25) C(24) 2.2(4)
C(28) N(4) C(25) C(26) -179.2(2)
C(29) N(4) C(25) C(24) 176.4(2)
C(29) N(4) C(25) C(26) -5.0(4)
Ru(1) N(5) C(30) C(31) 176.3(2)
Ru(1) N(5) C(34) C(33) -176.9(2)
C(30) N(5) C(34) C(33) 0.3(4)
C(34) N(5) C(30) C(31) -0.9(4)
C(35) N(6) C(32) C(31) 12.7(4)
C(35) N(6) C(32) C(33) -168.8(2)
C(36) N(6) C(32) C(31) 177.4(2)
C(36) N(6) C(32) C(33) -4.1(4)
N(1) C(3) C(4) N(2) -18.0(2)
N(1) C(5) C(6) C(7) 173.8(2)
N(1) C(5) C(6) C(11) -5.2(4)
N(1) C(5) C(10) C(9) -174.8(2)
N(1) C(5) C(10) C(13) 4.3(4)
C(6) C(5) C(10) C(9) -3.2(4)
C(6) C(5) C(10) C(13) 175.9(2)
C(10) C(5) C(6) C(7) 2.4(4)
C(10) C(5) C(6) C(11) -176.6(2)
C(5) C(6) C(7) C(8) -0.7(4)
C(11) C(6) C(7) C(8) 178.3(2)
C(6) C(7) C(8) C(9) -0.2(4)
C(6) C(7) C(8) C(12) 179.6(3)
C(7) C(8) C(9) C(10) -0.6(4)
C(12) C(8) C(9) C(10) 179.6(3)
C(8) C(9) C(10) C(5) 2.3(4)
C(8) C(9) C(10) C(13) -176.8(2)
N(2) C(14) C(15) C(16) 177.9(2)
N(2) C(14) C(15) C(20) -4.4(4)
N(2) C(14) C(19) C(18) -177.4(2)
N(2) C(14) C(19) C(22) 2.5(4)
C(15) C(14) C(19) C(18) -4.6(4)
C(15) C(14) C(19) C(22) 175.3(2)
C(19) C(14) C(15) C(16) 5.3(4)
C(19) C(14) C(15) C(20) -177.0(2)
C(14) C(15) C(16) C(17) -2.1(5)
C(20) C(15) C(16) C(17) -179.9(3)
C(15) C(16) C(17) C(18) -1.6(5)
C(15) C(16) C(17) C(21) 178.0(3)
C(16) C(17) C(18) C(19) 2.3(5)
C(21) C(17) C(18) C(19) -177.3(3)
C(17) C(18) C(19) C(14) 0.7(5)
C(17) C(18) C(19) C(22) -179.2(3)
N(3) C(23) C(24) C(25) -0.0(3)
C(23) C(24) C(25) N(4) 178.8(2)
C(23) C(24) C(25) C(26) 0.1(3)
N(4) C(25) C(26) C(27) -178.7(2)
C(24) C(25) C(26) C(27) 0.0(3)
C(25) C(26) C(27) N(3) -0.2(4)
N(5) C(30) C(31) C(32) -0.0(4)
C(30) C(31) C(32) N(6) -179.9(2)
C(30) C(31) C(32) C(33) 1.5(4)
N(6) C(32) C(33) C(34) 179.3(2)
C(31) C(32) C(33) C(34) -2.1(4)
C(32) C(33) C(34) N(5) 1.3(4)
